data_4311417
loop_
_publ_author_name
'Lydia Karmazin'
'Marinella Mazzanti'
'Jean-Philippe Bezombes'
'Christelle Gateau'
'Jacques P\'ecaut'

_publ_section_title
;
 Comparative Structural Studies of Iodide Complexes of Uranium(III) and
 Lanthanide(III) with Hexadentate Tetrapodal Neutral N-Donor Ligands
;
_journal_name_full 'Inorganic Chemistry'
_journal_page_first 5147
_journal_page_last 5158
_journal_paper_doi 10.1021/ic049538m
_journal_volume 43
_journal_year 2004
_chemical_formula_sum 'C25.33 H29.5 I3 N11.17 U'
_chemical_formula_weight 1109.16
_chemical_name_systematic
;
 ?
;
_space_group_IT_number 161
_symmetry_cell_setting rhombohedral
_symmetry_space_group_name_Hall 'R 3 -2"c'
_symmetry_space_group_name_H-M 'R 3 c :H'
_atom_sites_solution_hydrogens geom
_atom_sites_solution_primary direct
_atom_sites_solution_secondary difmap
_audit_creation_method SHELXL-97
_cell_angle_alpha 90.00
_cell_angle_beta 90.00
_cell_angle_gamma 120.00
_cell_formula_units_Z 18
_cell_length_a 33.4373(13)
_cell_length_b 33.4373(13)
_cell_length_c 15.1099(8)
_cell_measurement_temperature 298(2)
_cell_volume 14630.3(11)
_computing_cell_refinement 'Bruker SMART'
_computing_data_collection 'Bruker SMART'
_computing_data_reduction 'Bruker SHELXTL'
_computing_molecular_graphics 'Bruker SHELXTL'
_computing_publication_material 'Bruker SHELXTL'
_computing_structure_refinement 'SHELXL-97 (Sheldrick, 1997)'
_computing_structure_solution 'SHELXS-97 (Sheldrick, 1990)'
_diffrn_ambient_temperature 298(2)
_diffrn_measured_fraction_theta_full 0.956
_diffrn_measured_fraction_theta_max 0.956
_diffrn_measurement_device_type 'CCD area detector'
_diffrn_measurement_method 'phi and omega scans'
_diffrn_radiation_monochromator graphite
_diffrn_radiation_source 'fine-focus sealed tube'
_diffrn_radiation_type MoK\a
_diffrn_radiation_wavelength 0.71073
_diffrn_reflns_av_R_equivalents 0.0532
_diffrn_reflns_av_sigmaI/netI 0.0430
_diffrn_reflns_limit_h_max 45
_diffrn_reflns_limit_h_min -45
_diffrn_reflns_limit_k_max 27
_diffrn_reflns_limit_k_min -43
_diffrn_reflns_limit_l_max 20
_diffrn_reflns_limit_l_min -19
_diffrn_reflns_number 30580
_diffrn_reflns_theta_full 28.91
_diffrn_reflns_theta_max 28.91
_diffrn_reflns_theta_min 2.11
_exptl_absorpt_coefficient_mu 7.876
_exptl_absorpt_correction_type none
_exptl_crystal_density_diffrn 2.266
_exptl_crystal_density_method 'not measured'
_exptl_crystal_F_000 9192
_exptl_crystal_size_max 0.2
_exptl_crystal_size_mid 0.2
_exptl_crystal_size_min 0.2
_refine_diff_density_max 2.737
_refine_diff_density_min -1.571
_refine_diff_density_rms 0.153
_refine_ls_abs_structure_details 'Flack H D (1983), Acta Cryst. A39, 876-881'
_refine_ls_abs_structure_Flack 0.003(3)
_refine_ls_extinction_method none
_refine_ls_goodness_of_fit_ref 1.004
_refine_ls_hydrogen_treatment mixed
_refine_ls_matrix_type full
_refine_ls_number_parameters 370
_refine_ls_number_reflns 7890
_refine_ls_number_restraints 1
_refine_ls_restrained_S_all 1.004
_refine_ls_R_factor_all 0.0366
_refine_ls_R_factor_gt 0.0306
_refine_ls_shift/su_max 0.112
_refine_ls_shift/su_mean 0.005
_refine_ls_structure_factor_coef Fsqd
_refine_ls_weighting_details 'calc w=1/[\s^2^(Fo^2^)+(0.0455P)^2^+0.0000P] where P=(Fo^2^+2Fc^2^)/3'
_refine_ls_weighting_scheme calc
_refine_ls_wR_factor_gt 0.0705
_refine_ls_wR_factor_ref 0.0721
_reflns_number_gt 7141
_reflns_number_total 7890
_reflns_threshold_expression >2sigma(I)
_cod_data_source_file ic049538msi20040408_103455_07.cif
_cod_data_source_block struc_U(tpztn),7
_cod_depositor_comments
;
The following automatic conversions were performed:
'_symmetry_cell_setting' value 'Rhombohedral' changed to 'rhombohedral'
according to '/home/saulius/struct/CIF-dictionaries/cif_core.dic'
dictionary named 'cif_core.dic' version 2.4.1 from 2010-06-29.

Automatic conversion script
Id: cif_fix_enum 1527 2010-12-29 10:47:43Z saulius 
;
_cod_original_sg_symbol_H-M 'R 3 c'
_cod_original_formula_sum 'C25.33 H29.50 I3 N11.17 U'
_cod_database_code 4311417

loop_
_symmetry_equiv_pos_as_xyz
'x, y, z'
'-y, x-y, z'
'-x+y, -x, z'
'-y, -x, z+1/2'
'-x+y, y, z+1/2'
'x, x-y, z+1/2'
'x+2/3, y+1/3, z+1/3'
'-y+2/3, x-y+1/3, z+1/3'
'-x+y+2/3, -x+1/3, z+1/3'
'-y+2/3, -x+1/3, z+5/6'
'-x+y+2/3, y+1/3, z+5/6'
'x+2/3, x-y+1/3, z+5/6'
'x+1/3, y+2/3, z+2/3'
'-y+1/3, x-y+2/3, z+2/3'
'-x+y+1/3, -x+2/3, z+2/3'
'-y+1/3, -x+2/3, z+7/6'
'-x+y+1/3, y+2/3, z+7/6'
'x+1/3, x-y+2/3, z+7/6'

loop_
_atom_site_label
_atom_site_type_symbol
_atom_site_fract_x
_atom_site_fract_y
_atom_site_fract_z
_atom_site_U_iso_or_equiv
_atom_site_adp_type
_atom_site_occupancy
_atom_site_symmetry_multiplicity
_atom_site_calc_flag
_atom_site_refinement_flags
_atom_site_disorder_assembly
_atom_site_disorder_group
U U 0.520621(4) 0.628449(4) 0.881399(9) 0.01697(3) Uani 1 1 d . . .
I1 I 0.448023(10) 0.608017(10) 0.73101(2) 0.03205(7) Uani 1 1 d . . .
I2 I 0.565321(9) 0.584039(10) 0.75835(2) 0.02879(7) Uani 1 1 d . . .
N1 N 0.53273(10) 0.70246(11) 0.9712(2) 0.0218(8) Uani 1 1 d . . .
N2 N 0.53376(11) 0.60247(11) 1.0428(2) 0.0212(8) Uani 1 1 d . . .
N3 N 0.44525(11) 0.61899(11) 0.9610(2) 0.0233(9) Uani 1 1 d . . .
N4 N 0.56249(11) 0.70553(11) 0.7905(3) 0.0261(9) Uani 1 1 d . . .
N5 N 0.47126(11) 0.54091(11) 0.9153(2) 0.0231(8) Uani 1 1 d . . .
N6 N 0.60645(11) 0.65867(11) 0.9309(2) 0.0202(8) Uani 1 1 d . . .
N7 N 0.36817(12) 0.62115(13) 1.0275(3) 0.0337(10) Uani 1 1 d . . .
N8 N 0.59087(14) 0.78683(15) 0.6945(4) 0.0473(13) Uani 1 1 d . . .
N9 N 0.42912(14) 0.44730(13) 0.9473(3) 0.0383(12) Uani 1 1 d . . .
N10 N 0.69398(12) 0.66772(13) 0.9511(3) 0.0309(10) Uani 1 1 d . . .
C1 C 0.48907(13) 0.70247(14) 0.9482(3) 0.0273(11) Uani 1 1 d . . .
H1A H 0.4883 0.7067 0.8849 0.033 Uiso 1 1 calc R . .
H1B H 0.4893 0.7284 0.9773 0.033 Uiso 1 1 calc R . .
C2 C 0.44602(13) 0.65869(14) 0.9749(3) 0.0239(10) Uani 1 1 d . . .
C3 C 0.40801(14) 0.65961(15) 1.0079(3) 0.0320(11) Uani 1 1 d . . .
H3 H 0.4101 0.6881 1.0170 0.038 Uiso 1 1 calc R . .
C4 C 0.36765(14) 0.58167(16) 1.0139(3) 0.0312(12) Uani 1 1 d . . .
H4 H 0.3410 0.5541 1.0278 0.037 Uiso 1 1 calc R . .
C5 C 0.40530(13) 0.57978(14) 0.9798(3) 0.0252(10) Uani 1 1 d . . .
H5 H 0.4030 0.5513 0.9699 0.030 Uiso 1 1 calc R . .
C6 C 0.57140(13) 0.74518(14) 0.9294(4) 0.0295(12) Uani 1 1 d . . .
H6A H 0.5690 0.7716 0.9486 0.035 Uiso 1 1 calc R . .
H6B H 0.6005 0.7493 0.9515 0.035 Uiso 1 1 calc R . .
C7 C 0.57285(13) 0.74527(14) 0.8307(3) 0.0263(11) Uani 1 1 d . . .
C8 C 0.58540(15) 0.78480(15) 0.7825(4) 0.0406(14) Uani 1 1 d . . .
H8 H 0.5903 0.8112 0.8123 0.049 Uiso 1 1 calc R . .
C9 C 0.58238(16) 0.74752(17) 0.6557(4) 0.0405(14) Uani 1 1 d . . .
H9 H 0.5867 0.7475 0.5949 0.049 Uiso 1 1 calc R . .
C10 C 0.56720(15) 0.70628(16) 0.7028(4) 0.0323(12) Uani 1 1 d . . .
H10 H 0.5604 0.6793 0.6727 0.039 Uiso 1 1 calc R . .
C11 C 0.49201(14) 0.56009(13) 1.0715(3) 0.0246(10) Uani 1 1 d . . .
H11A H 0.4696 0.5680 1.0935 0.030 Uiso 1 1 calc R . .
H11B H 0.4999 0.5462 1.1197 0.030 Uiso 1 1 calc R . .
C12 C 0.47028(13) 0.52510(14) 0.9972(3) 0.0238(10) Uani 1 1 d . . .
C13 C 0.44906(16) 0.47818(15) 1.0126(3) 0.0330(12) Uani 1 1 d . . .
H13 H 0.4486 0.4677 1.0698 0.040 Uiso 1 1 calc R . .
C14 C 0.42987(14) 0.46291(15) 0.8675(3) 0.0300(12) Uani 1 1 d . . .
H14 H 0.4164 0.4423 0.8208 0.036 Uiso 1 1 calc R . .
C15 C 0.45044(14) 0.50975(14) 0.8521(3) 0.0274(11) Uani 1 1 d . . .
H15 H 0.4497 0.5199 0.7952 0.033 Uiso 1 1 calc R . .
C16 C 0.57147(13) 0.59162(14) 1.0283(3) 0.0245(10) Uani 1 1 d . . .
H16A H 0.5600 0.5644 0.9912 0.029 Uiso 1 1 calc R . .
H16B H 0.5803 0.5845 1.0848 0.029 Uiso 1 1 calc R . .
C17 C 0.61339(13) 0.63065(13) 0.9854(3) 0.0222(10) Uani 1 1 d . . .
C18 C 0.65688(14) 0.63586(15) 0.9938(3) 0.0280(10) Uani 1 1 d . . .
H18 H 0.6604 0.6159 1.0315 0.034 Uiso 1 1 calc R . .
C19 C 0.68715(13) 0.69581(14) 0.8993(3) 0.0252(10) Uani 1 1 d . . .
H19 H 0.7121 0.7191 0.8688 0.030 Uiso 1 1 calc R . .
C20 C 0.64352(13) 0.69127(14) 0.8893(3) 0.0238(10) Uani 1 1 d . . .
H20 H 0.6403 0.7117 0.8524 0.029 Uiso 1 1 calc R . .
C21 C 0.54070(14) 0.70746(14) 1.0701(3) 0.0266(11) Uani 1 1 d . . .
H21A H 0.5271 0.7251 1.0930 0.032 Uiso 1 1 calc R . .
H21B H 0.5737 0.7255 1.0803 0.032 Uiso 1 1 calc R . .
C22 C 0.52176(15) 0.66296(15) 1.1239(3) 0.0276(11) Uani 1 1 d . . .
H22A H 0.5213 0.6704 1.1858 0.033 Uiso 1 1 calc R . .
H22B H 0.4901 0.6423 1.1059 0.033 Uiso 1 1 calc R . .
C23 C 0.54856(15) 0.63754(15) 1.1151(3) 0.0287(11) Uani 1 1 d . . .
H23A H 0.5808 0.6602 1.1058 0.034 Uiso 1 1 calc R . .
H23B H 0.5464 0.6222 1.1708 0.034 Uiso 1 1 calc R . .
I3 I 0.545771(11) 0.856460(11) 0.92430(3) 0.04620(10) Uani 1 1 d . . .
N31 N 0.4669(2) 0.7370(3) 0.1689(6) 0.100(3) Uani 1 1 d . . .
C31 C 0.4362(5) 0.6839(3) 0.3000(7) 0.132(5) Uani 1 1 d . . .
C32 C 0.4526(2) 0.7139(2) 0.2270(5) 0.062(2) Uani 1 1 d . . .
N41 N 0.3333 0.6667 0.3530(15) 0.176(18) Uani 0.50 3 d SP . .
C41 C 0.3333 0.6667 0.2845(18) 0.067(7) Uani 0.50 3 d SP . .
C42 C 0.3333 0.6667 0.1834(19) 0.071(8) Uani 0.50 3 d SP . .

loop_
_atom_site_aniso_label
_atom_site_aniso_U_11
_atom_site_aniso_U_22
_atom_site_aniso_U_33
_atom_site_aniso_U_23
_atom_site_aniso_U_13
_atom_site_aniso_U_12
U 0.01845(5) 0.01437(5) 0.01841(6) 0.00012(5) -0.00033(5) 0.00845(4)
I1 0.03191(12) 0.03722(13) 0.02557(14) -0.00125(11) -0.00798(12) 0.01620(10)
I2 0.03319(11) 0.03021(11) 0.02643(15) -0.00460(10) 0.00377(11) 0.01843(9)
N1 0.0168(12) 0.0172(13) 0.033(2) -0.0002(13) 0.0003(14) 0.0095(10)
N2 0.0246(13) 0.0239(14) 0.0177(18) 0.0006(12) 0.0015(13) 0.0141(11)
N3 0.0241(14) 0.0197(14) 0.0240(19) -0.0045(13) -0.0029(13) 0.0095(11)
N4 0.0217(14) 0.0251(15) 0.032(2) 0.0062(14) -0.0017(14) 0.0122(12)
N5 0.0300(15) 0.0190(14) 0.0194(18) 0.0048(13) 0.0035(14) 0.0115(12)
N6 0.0248(13) 0.0219(13) 0.0177(17) -0.0020(12) -0.0035(13) 0.0145(11)
N7 0.0203(14) 0.0332(17) 0.048(3) 0.0011(17) 0.0039(16) 0.0133(13)
N8 0.040(2) 0.036(2) 0.063(3) 0.022(2) 0.001(2) 0.0168(16)
N9 0.0371(19) 0.0252(17) 0.046(3) 0.0045(17) 0.0070(18) 0.0104(15)
N10 0.0239(14) 0.0362(17) 0.035(2) 0.0014(16) -0.0013(15) 0.0167(13)
C1 0.0227(16) 0.0223(16) 0.042(3) -0.0019(17) -0.0035(17) 0.0148(13)
C2 0.0220(16) 0.0239(17) 0.024(2) -0.0031(15) -0.0076(16) 0.0102(14)
C3 0.0315(17) 0.0343(18) 0.040(3) -0.0055(18) -0.0040(18) 0.0239(14)
C4 0.0223(17) 0.035(2) 0.035(3) 0.0034(19) 0.0013(18) 0.0135(15)
C5 0.0218(17) 0.0256(17) 0.025(2) -0.0025(16) -0.0005(16) 0.0096(14)
C6 0.0163(16) 0.0143(16) 0.055(3) -0.0027(18) -0.0015(18) 0.0058(13)
C7 0.0176(15) 0.0197(16) 0.041(3) 0.0073(17) 0.0017(17) 0.0090(13)
C8 0.0338(19) 0.0244(18) 0.070(4) 0.001(2) -0.007(2) 0.0191(15)
C9 0.032(2) 0.043(2) 0.041(3) 0.024(2) 0.007(2) 0.0142(18)
C10 0.0292(19) 0.034(2) 0.033(3) 0.0040(18) -0.0027(19) 0.0154(16)
C11 0.0311(17) 0.0236(16) 0.021(2) 0.0107(15) 0.0100(16) 0.0149(14)
C12 0.0205(15) 0.0209(16) 0.030(2) 0.0017(16) 0.0059(16) 0.0103(13)
C13 0.040(2) 0.0225(17) 0.036(3) 0.0135(18) 0.011(2) 0.0158(15)
C14 0.0265(18) 0.0226(18) 0.036(3) -0.0016(18) 0.0011(19) 0.0083(15)
C15 0.0312(18) 0.0204(17) 0.029(2) -0.0007(16) -0.0026(18) 0.0117(14)
C16 0.0284(16) 0.0283(16) 0.025(2) 0.0061(16) 0.0033(16) 0.0207(13)
C17 0.0295(16) 0.0204(15) 0.023(2) -0.0020(14) -0.0018(16) 0.0173(13)
C18 0.0278(16) 0.0327(18) 0.029(2) 0.0106(17) 0.0016(17) 0.0194(14)
C19 0.0223(15) 0.0278(17) 0.029(2) -0.0004(16) 0.0021(16) 0.0148(14)
C20 0.0250(16) 0.0218(16) 0.026(2) 0.0042(15) 0.0018(16) 0.0128(13)
C21 0.0256(17) 0.0238(17) 0.027(2) -0.0096(16) -0.0021(17) 0.0095(14)
C22 0.0317(18) 0.0313(19) 0.020(2) -0.0087(16) -0.0024(17) 0.0159(15)
C23 0.0316(18) 0.036(2) 0.020(2) -0.0028(17) -0.0042(17) 0.0181(15)
I3 0.03509(14) 0.03181(14) 0.0703(3) 0.00728(15) 0.01299(16) 0.01568(11)
N31 0.092(4) 0.099(4) 0.119(6) 0.005(4) 0.027(4) 0.056(3)
C31 0.231(10) 0.063(5) 0.086(7) -0.011(5) 0.015(8) 0.062(6)
C32 0.067(4) 0.059(3) 0.051(4) -0.011(3) 0.010(3) 0.024(3)
N41 0.26(3) 0.26(3) 0.014(11) 0.000 0.000 0.128(14)
C41 0.065(9) 0.065(9) 0.071(17) 0.000 0.000 0.032(5)
C42 0.070(10) 0.070(10) 0.072(17) 0.000 0.000 0.035(5)

loop_
_atom_type_symbol
_atom_type_description
_atom_type_scat_dispersion_real
_atom_type_scat_dispersion_imag
_atom_type_scat_source
C C 0.0033 0.0016 'International Tables Vol C Tables 4.2.6.8 and 6.1.1.4'
H H 0.0000 0.0000 'International Tables Vol C Tables 4.2.6.8 and 6.1.1.4'
N N 0.0061 0.0033 'International Tables Vol C Tables 4.2.6.8 and 6.1.1.4'
I I -0.4742 1.8119 'International Tables Vol C Tables 4.2.6.8 and 6.1.1.4'
U U -9.6767 9.6646 'International Tables Vol C Tables 4.2.6.8 and 6.1.1.4'

loop_
_geom_angle_atom_site_label_1
_geom_angle_atom_site_label_2
_geom_angle_atom_site_label_3
_geom_angle
_geom_angle_site_symmetry_1
_geom_angle_site_symmetry_3
_geom_angle_publ_flag
N5 U N4 159.77(12) . . ?
N5 U N6 109.52(11) . . ?
N4 U N6 80.07(11) . . ?
N5 U N3 75.32(11) . . ?
N4 U N3 111.18(12) . . ?
N6 U N3 134.66(11) . . ?
N5 U N1 131.45(11) . . ?
N4 U N1 66.19(12) . . ?
N6 U N1 82.45(10) . . ?
N3 U N1 64.96(10) . . ?
N5 U N2 64.68(10) . . ?
N4 U N2 134.18(10) . . ?
N6 U N2 62.91(10) . . ?
N3 U N2 81.40(11) . . ?
N1 U N2 82.25(11) . . ?
N5 U I1 84.88(8) . . ?
N4 U I1 79.03(8) . . ?
N6 U I1 149.94(8) . . ?
N3 U I1 73.64(8) . . ?
N1 U I1 108.18(8) . . ?
N2 U I1 144.75(6) . . ?
N5 U I2 76.75(8) . . ?
N4 U I2 90.47(9) . . ?
N6 U I2 70.63(8) . . ?
N3 U I2 147.75(7) . . ?
N1 U I2 147.25(7) . . ?
N2 U I2 100.83(8) . . ?
I1 U I2 88.168(9) . . ?
C1 N1 C6 106.1(3) . . ?
C1 N1 C21 110.3(3) . . ?
C6 N1 C21 106.8(3) . . ?
C1 N1 U 100.7(2) . . ?
C6 N1 U 109.1(3) . . ?
C21 N1 U 122.8(3) . . ?
C11 N2 C16 108.6(3) . . ?
C11 N2 C23 108.9(3) . . ?
C16 N2 C23 108.1(3) . . ?
C11 N2 U 110.3(2) . . ?
C16 N2 U 103.8(2) . . ?
C23 N2 U 116.8(3) . . ?
C2 N3 C5 116.8(4) . . ?
C2 N3 U 114.0(2) . . ?
C5 N3 U 128.8(3) . . ?
C10 N4 C7 117.5(4) . . ?
C10 N4 U 122.6(3) . . ?
C7 N4 U 119.0(3) . . ?
C15 N5 C12 117.1(4) . . ?
C15 N5 U 122.2(3) . . ?
C12 N5 U 120.3(3) . . ?
C20 N6 C17 116.3(4) . . ?
C20 N6 U 124.9(3) . . ?
C17 N6 U 116.1(2) . . ?
C4 N7 C3 115.6(4) . . ?
C9 N8 C8 115.5(4) . . ?
C14 N9 C13 117.9(4) . . ?
C19 N10 C18 115.5(4) . . ?
N1 C1 C2 113.3(4) . . ?
N3 C2 C3 121.3(4) . . ?
N3 C2 C1 117.3(4) . . ?
C3 C2 C1 121.2(4) . . ?
N7 C3 C2 122.8(4) . . ?
N7 C4 C5 122.7(4) . . ?
N3 C5 C4 120.8(4) . . ?
C7 C6 N1 115.7(3) . . ?
N4 C7 C8 121.1(5) . . ?
N4 C7 C6 117.3(4) . . ?
C8 C7 C6 121.6(4) . . ?
N8 C8 C7 122.8(5) . . ?
N8 C9 C10 122.7(5) . . ?
N4 C10 C9 120.3(5) . . ?
N2 C11 C12 112.5(3) . . ?
N5 C12 C13 120.1(4) . . ?
N5 C12 C11 118.1(4) . . ?
C13 C12 C11 121.8(4) . . ?
N9 C13 C12 121.8(5) . . ?
N9 C14 C15 120.4(4) . . ?
N5 C15 C14 122.7(5) . . ?
N2 C16 C17 112.8(3) . . ?
N6 C17 C18 120.2(4) . . ?
N6 C17 C16 117.1(4) . . ?
C18 C17 C16 122.4(4) . . ?
N10 C18 C17 123.9(4) . . ?
N10 C19 C20 121.8(4) . . ?
N6 C20 C19 122.2(4) . . ?
N1 C21 C22 117.0(3) . . ?
C23 C22 C21 115.2(4) . . ?
N2 C23 C22 116.6(4) . . ?
N31 C32 C31 176.9(11) . . ?
N41 C41 C42 180.00(2) . . ?

loop_
_geom_bond_atom_site_label_1
_geom_bond_atom_site_label_2
_geom_bond_distance
_geom_bond_site_symmetry_2
_geom_bond_publ_flag
U N5 2.593(3) . ?
U N4 2.623(4) . ?
U N6 2.630(3) . ?
U N3 2.665(4) . ?
U N1 2.670(4) . ?
U N2 2.698(3) . ?
U I1 3.1408(3) . ?
U I2 3.1805(4) . ?
N1 C1 1.501(5) . ?
N1 C6 1.505(5) . ?
N1 C21 1.512(6) . ?
N2 C11 1.472(5) . ?
N2 C16 1.493(6) . ?
N2 C23 1.494(6) . ?
N3 C2 1.331(6) . ?
N3 C5 1.354(5) . ?
N4 C10 1.334(7) . ?
N4 C7 1.339(6) . ?
N5 C15 1.325(6) . ?
N5 C12 1.340(6) . ?
N6 C20 1.330(5) . ?
N6 C17 1.352(6) . ?
N7 C4 1.328(7) . ?
N7 C3 1.343(5) . ?
N8 C9 1.333(7) . ?
N8 C8 1.339(8) . ?
N9 C14 1.310(7) . ?
N9 C13 1.339(6) . ?
N10 C19 1.327(6) . ?
N10 C18 1.329(5) . ?
C1 C2 1.506(5) . ?
C2 C3 1.380(6) . ?
C4 C5 1.390(7) . ?
C6 C7 1.493(7) . ?
C7 C8 1.378(7) . ?
C9 C10 1.402(7) . ?
C11 C12 1.519(6) . ?
C12 C13 1.381(6) . ?
C14 C15 1.379(6) . ?
C16 C17 1.503(5) . ?
C17 C18 1.381(6) . ?
C19 C20 1.397(6) . ?
C21 C22 1.528(6) . ?
C22 C23 1.518(7) . ?
N31 C32 1.107(10) . ?
C31 C32 1.405(12) . ?
N41 C41 1.03(3) . ?
C41 C42 1.53(4) . ?
